data_4117746
loop_
_publ_author_name
'Jeffrey S. Bandar'
'Tristan H. Lambert'

_publ_section_title
;
 Enantioselective Br\/onsted Base Catalysis with Chiral Cyclopropenimines
;
_journal_name_full 'Journal of the American Chemical Society'
_journal_page_first 5552
_journal_page_last 5555
_journal_paper_doi 10.1021/ja3015764
_journal_volume 134
_journal_year 2012
_chemical_absolute_configuration ad
_chemical_formula_sum 'C36 H58 Cl N3 O2'
_chemical_formula_weight 600.30
_chemical_name_systematic
; 
 ? 
;
_space_group_IT_number 145
_symmetry_cell_setting trigonal
_symmetry_space_group_name_Hall 'P 32'
_symmetry_space_group_name_H-M 'P 32'
_atom_sites_solution_hydrogens geom
_atom_sites_solution_primary direct
_atom_sites_solution_secondary difmap
_audit_creation_method SHELXL-97
_cell_angle_alpha 90.00
_cell_angle_beta 90.00
_cell_angle_gamma 120.00
_cell_formula_units_Z 3
_cell_length_a 15.8650(10)
_cell_length_b 15.8650(10)
_cell_length_c 11.7214(8)
_cell_measurement_reflns_used 9941
_cell_measurement_temperature 150(2)
_cell_measurement_theta_max 31.79
_cell_measurement_theta_min 2.28
_cell_volume 2555.0(3)
_computing_cell_refinement 'Bruker SAINT'
_computing_data_collection 'Bruker APEX2'
_computing_data_reduction 'Bruker SAINT'
_computing_molecular_graphics 'Bruker SHELXTL'
_computing_publication_material 'Bruker SHELXTL'
_computing_structure_refinement 'SHELXL-97 (Sheldrick, 2008)'
_computing_structure_solution 'SHELXS-97 (Sheldrick, 2008)'
_diffrn_ambient_temperature 150(2)
_diffrn_measured_fraction_theta_full 0.995
_diffrn_measured_fraction_theta_max 0.995
_diffrn_measurement_device_type 'Bruker APEX-II CCD'
_diffrn_measurement_method '\f and \w scans'
_diffrn_radiation_monochromator graphite
_diffrn_radiation_source 'fine-focus sealed tube'
_diffrn_radiation_type MoK\a
_diffrn_radiation_wavelength 0.71073
_diffrn_reflns_av_R_equivalents 0.0294
_diffrn_reflns_av_sigmaI/netI 0.0305
_diffrn_reflns_limit_h_max 23
_diffrn_reflns_limit_h_min -23
_diffrn_reflns_limit_k_max 23
_diffrn_reflns_limit_k_min -23
_diffrn_reflns_limit_l_max 17
_diffrn_reflns_limit_l_min -17
_diffrn_reflns_number 44296
_diffrn_reflns_theta_full 31.96
_diffrn_reflns_theta_max 31.96
_diffrn_reflns_theta_min 1.48
_exptl_absorpt_coefficient_mu 0.147
_exptl_absorpt_correction_T_max 0.9490
_exptl_absorpt_correction_T_min 0.9490
_exptl_absorpt_correction_type empirical
_exptl_absorpt_process_details SADABS
_exptl_crystal_colour COLORLESS
_exptl_crystal_density_diffrn 1.170
_exptl_crystal_description BLOCK
_exptl_crystal_F_000 984
_exptl_crystal_size_max 0.36
_exptl_crystal_size_mid 0.36
_exptl_crystal_size_min 0.36
_refine_diff_density_max 0.423
_refine_diff_density_min -0.159
_refine_diff_density_rms 0.044
_refine_ls_abs_structure_details 'Flack H D (1983), Acta Cryst. A39, 876-881'
_refine_ls_abs_structure_Flack 0.01(4)
_refine_ls_extinction_method none
_refine_ls_goodness_of_fit_ref 1.015
_refine_ls_hydrogen_treatment constr
_refine_ls_matrix_type full
_refine_ls_number_parameters 381
_refine_ls_number_reflns 11637
_refine_ls_number_restraints 1
_refine_ls_restrained_S_all 1.015
_refine_ls_R_factor_all 0.0598
_refine_ls_R_factor_gt 0.0448
_refine_ls_shift/su_max 0.001
_refine_ls_shift/su_mean 0.000
_refine_ls_structure_factor_coef Fsqd
_refine_ls_weighting_details 'calc w=1/[\s^2^(Fo^2^)+(0.0698P)^2^+0.1617P] where P=(Fo^2^+2Fc^2^)/3'
_refine_ls_weighting_scheme calc
_refine_ls_wR_factor_gt 0.1095
_refine_ls_wR_factor_ref 0.1195
_reflns_number_gt 9620
_reflns_number_total 11637
_reflns_threshold_expression >2sigma(I)
_cod_data_source_file ja3015764_si_002.cif
_cod_data_source_block jbs10
_cod_database_code 4117746

loop_
_symmetry_equiv_pos_as_xyz
'x, y, z'
'-y, x-y, z+2/3'
'-x+y, -x, z+1/3'

loop_
_atom_site_label
_atom_site_type_symbol
_atom_site_fract_x
_atom_site_fract_y
_atom_site_fract_z
_atom_site_U_iso_or_equiv
_atom_site_adp_type
_atom_site_occupancy
_atom_site_symmetry_multiplicity
_atom_site_calc_flag
_atom_site_refinement_flags
O1 O 0.76815(10) 0.38930(10) 0.21305(12) 0.0445(3) Uani 1 1 d .
H1A H 0.8141 0.4421 0.1884 0.067 Uiso 1 1 calc R
N1 N 0.93653(8) 0.36825(8) 0.25000(10) 0.0255(2) Uani 1 1 d .
H1B H 0.9858 0.4206 0.2799 0.031 Uiso 1 1 calc R
N2 N 0.82798(8) 0.21424(9) -0.00082(11) 0.0270(2) Uani 1 1 d .
N3 N 1.09847(8) 0.38564(9) 0.02062(10) 0.0253(2) Uani 1 1 d .
C1 C 0.94704(9) 0.34157(9) 0.14659(12) 0.0230(2) Uani 1 1 d .
C2 C 0.90784(9) 0.28259(9) 0.05148(11) 0.0228(2) Uani 1 1 d .
C3 C 1.00779(9) 0.34760(9) 0.05821(11) 0.0228(2) Uani 1 1 d .
C11 C 0.79159(12) 0.37076(13) 0.32261(16) 0.0377(3) Uani 1 1 d .
H11A H 0.7309 0.3322 0.3668 0.045 Uiso 1 1 calc R
H11B H 0.8316 0.4333 0.3629 0.045 Uiso 1 1 calc R
C12 C 0.84736(10) 0.31550(10) 0.31745(12) 0.0281(3) Uani 1 1 d .
H12A H 0.8048 0.2510 0.2805 0.034 Uiso 1 1 calc R
C13 C 0.87364(12) 0.29791(12) 0.43719(13) 0.0351(3) Uani 1 1 d .
H13A H 0.9161 0.3615 0.4742 0.042 Uiso 1 1 calc R
H13B H 0.8134 0.2632 0.4831 0.042 Uiso 1 1 calc R
C14 C 0.92484(12) 0.23952(12) 0.43709(12) 0.0332(3) Uani 1 1 d .
C15 C 0.87823(13) 0.14417(13) 0.39855(15) 0.0379(3) Uani 1 1 d .
H15A H 0.8132 0.1156 0.3714 0.046 Uiso 1 1 calc R
C16 C 0.92437(15) 0.08966(15) 0.39871(18) 0.0472(4) Uani 1 1 d .
H16A H 0.8911 0.0245 0.3716 0.057 Uiso 1 1 calc R
C17 C 1.01917(15) 0.12998(17) 0.43845(17) 0.0488(5) Uani 1 1 d .
H17A H 1.0510 0.0928 0.4391 0.059 Uiso 1 1 calc R
C18 C 1.06625(14) 0.22429(17) 0.47678(16) 0.0492(5) Uani 1 1 d .
H18A H 1.1311 0.2523 0.5043 0.059 Uiso 1 1 calc R
C19 C 1.02048(13) 0.27906(14) 0.47580(14) 0.0418(4) Uani 1 1 d .
H19A H 1.0546 0.3445 0.5018 0.050 Uiso 1 1 calc R
C21 C 0.73470(9) 0.18740(10) 0.05608(12) 0.0251(2) Uani 1 1 d .
H21A H 0.7478 0.2418 0.1094 0.030 Uiso 1 1 calc R
C22 C 0.69850(11) 0.09572(11) 0.12924(14) 0.0309(3) Uani 1 1 d .
H22A H 0.7501 0.1045 0.1835 0.037 Uiso 1 1 calc R
H22B H 0.6836 0.0394 0.0797 0.037 Uiso 1 1 calc R
C23 C 0.60643(12) 0.07564(13) 0.19570(16) 0.0397(4) Uani 1 1 d .
H23A H 0.5811 0.0138 0.2384 0.048 Uiso 1 1 calc R
H23B H 0.6232 0.1285 0.2515 0.048 Uiso 1 1 calc R
C24 C 0.52863(12) 0.06915(14) 0.11514(17) 0.0428(4) Uani 1 1 d .
H24A H 0.4719 0.0606 0.1598 0.051 Uiso 1 1 calc R
H24B H 0.5066 0.0117 0.0650 0.051 Uiso 1 1 calc R
C25 C 0.56730(11) 0.16057(14) 0.04227(14) 0.0358(3) Uani 1 1 d .
H25A H 0.5849 0.2174 0.0921 0.043 Uiso 1 1 calc R
H25B H 0.5156 0.1539 -0.0106 0.043 Uiso 1 1 calc R
C26 C 0.65621(11) 0.17798(12) -0.02623(13) 0.0317(3) Uani 1 1 d .
H26A H 0.6385 0.1229 -0.0791 0.038 Uiso 1 1 calc R
H26B H 0.6807 0.2382 -0.0719 0.038 Uiso 1 1 calc R
C31 C 0.83107(11) 0.14536(10) -0.08295(12) 0.0279(3) Uani 1 1 d .
H31A H 0.7674 0.0835 -0.0756 0.034 Uiso 1 1 calc R
C32 C 0.83812(13) 0.17725(12) -0.20628(13) 0.0355(3) Uani 1 1 d .
H32A H 0.9004 0.2385 -0.2186 0.043 Uiso 1 1 calc R
H32B H 0.7842 0.1897 -0.2237 0.043 Uiso 1 1 calc R
C33 C 0.83255(14) 0.09817(13) -0.28566(14) 0.0396(4) Uani 1 1 d .
H33A H 0.7672 0.0396 -0.2795 0.048 Uiso 1 1 calc R
H33B H 0.8416 0.1215 -0.3655 0.048 Uiso 1 1 calc R
C34 C 0.90914(15) 0.07113(14) -0.25698(17) 0.0445(4) Uani 1 1 d .
H34A H 0.8990 0.0158 -0.3055 0.053 Uiso 1 1 calc R
H34B H 0.9743 0.1269 -0.2748 0.053 Uiso 1 1 calc R
C35 C 0.90655(12) 0.04362(12) -0.13353(16) 0.0374(3) Uani 1 1 d .
H35A H 0.9630 0.0349 -0.1174 0.045 Uiso 1 1 calc R
H35B H 0.8466 -0.0193 -0.1192 0.045 Uiso 1 1 calc R
C36 C 0.90907(11) 0.12036(11) -0.05301(13) 0.0298(3) Uani 1 1 d .
H36A H 0.8992 0.0958 0.0263 0.036 Uiso 1 1 calc R
H36B H 0.9738 0.1799 -0.0573 0.036 Uiso 1 1 calc R
C41 C 1.11863(9) 0.38049(10) -0.10113(12) 0.0238(2) Uani 1 1 d .
H41A H 1.0546 0.3429 -0.1410 0.029 Uiso 1 1 calc R
C42 C 1.17195(12) 0.48180(11) -0.15404(14) 0.0326(3) Uani 1 1 d .
H42A H 1.2354 0.5213 -0.1154 0.039 Uiso 1 1 calc R
H42B H 1.1332 0.5143 -0.1428 0.039 Uiso 1 1 calc R
C43 C 1.18852(16) 0.47575(13) -0.28139(15) 0.0441(4) Uani 1 1 d .
H43A H 1.1249 0.4418 -0.3209 0.053 Uiso 1 1 calc R
H43B H 1.2259 0.5423 -0.3132 0.053 Uiso 1 1 calc R
C44 C 1.24318(14) 0.42216(12) -0.30294(17) 0.0440(4) Uani 1 1 d .
H44A H 1.3096 0.4599 -0.2708 0.053 Uiso 1 1 calc R
H44B H 1.2491 0.4158 -0.3862 0.053 Uiso 1 1 calc R
C45 C 1.19124(12) 0.32213(12) -0.24919(15) 0.0354(3) Uani 1 1 d .
H45A H 1.2301 0.2898 -0.2613 0.043 Uiso 1 1 calc R
H45B H 1.1274 0.2823 -0.2869 0.043 Uiso 1 1 calc R
C46 C 1.17555(11) 0.32749(11) -0.12142(14) 0.0300(3) Uani 1 1 d .
H46A H 1.2393 0.3626 -0.0823 0.036 Uiso 1 1 calc R
H46B H 1.1391 0.2609 -0.0894 0.036 Uiso 1 1 calc R
C51 C 1.17954(9) 0.43225(10) 0.10359(12) 0.0246(2) Uani 1 1 d .
H51A H 1.2411 0.4494 0.0619 0.029 Uiso 1 1 calc R
C52 C 1.16658(11) 0.35961(11) 0.19668(14) 0.0307(3) Uani 1 1 d .
H52A H 1.1647 0.3019 0.1616 0.037 Uiso 1 1 calc R
H52B H 1.1038 0.3377 0.2362 0.037 Uiso 1 1 calc R
C53 C 1.24932(12) 0.40478(14) 0.28329(15) 0.0382(4) Uani 1 1 d .
H53A H 1.2371 0.3574 0.3450 0.046 Uiso 1 1 calc R
H53B H 1.3113 0.4205 0.2455 0.046 Uiso 1 1 calc R
C54 C 1.25772(13) 0.49656(14) 0.33389(15) 0.0429(4) Uani 1 1 d .
H54A H 1.1976 0.4801 0.3766 0.052 Uiso 1 1 calc R
H54B H 1.3130 0.5258 0.3881 0.052 Uiso 1 1 calc R
C55 C 1.27340(13) 0.56936(12) 0.24100(16) 0.0424(4) Uani 1 1 d .
H55A H 1.3361 0.5894 0.2021 0.051 Uiso 1 1 calc R
H55B H 1.2770 0.6280 0.2756 0.051 Uiso 1 1 calc R
C56 C 1.19052(11) 0.52586(10) 0.15304(14) 0.0310(3) Uani 1 1 d .
H56A H 1.1288 0.5122 0.1900 0.037 Uiso 1 1 calc R
H56B H 1.2046 0.5734 0.0909 0.037 Uiso 1 1 calc R
Cl Cl 1.04713(4) 0.57032(3) 0.37761(4) 0.04757(11) Uani 1 1 d .
O2 O 0.93111(13) 0.57236(12) 0.17096(17) 0.0663(4) Uani 1 1 d .

loop_
_atom_site_aniso_label
_atom_site_aniso_U_11
_atom_site_aniso_U_22
_atom_site_aniso_U_33
_atom_site_aniso_U_23
_atom_site_aniso_U_13
_atom_site_aniso_U_12
O1 0.0378(6) 0.0434(7) 0.0562(8) -0.0056(6) -0.0063(6) 0.0233(6)
N1 0.0227(5) 0.0206(5) 0.0271(5) -0.0056(4) 0.0010(4) 0.0063(4)
N2 0.0193(5) 0.0266(5) 0.0317(6) -0.0082(4) -0.0016(4) 0.0090(4)
N3 0.0184(5) 0.0287(5) 0.0258(5) 0.0001(4) 0.0003(4) 0.0096(4)
C1 0.0187(5) 0.0189(5) 0.0294(6) -0.0017(5) 0.0003(5) 0.0078(4)
C2 0.0200(5) 0.0210(5) 0.0262(6) -0.0018(4) 0.0010(4) 0.0093(4)
C3 0.0210(5) 0.0196(5) 0.0269(6) -0.0019(4) -0.0003(5) 0.0093(5)
C11 0.0310(7) 0.0355(8) 0.0466(9) -0.0074(7) 0.0051(6) 0.0166(6)
C12 0.0245(6) 0.0243(6) 0.0295(7) -0.0047(5) 0.0042(5) 0.0076(5)
C13 0.0375(8) 0.0338(7) 0.0256(7) -0.0063(6) 0.0051(6) 0.0115(6)
C14 0.0337(7) 0.0347(7) 0.0219(6) 0.0032(5) 0.0039(5) 0.0100(6)
C15 0.0343(8) 0.0363(8) 0.0374(8) 0.0003(6) -0.0002(6) 0.0133(7)
C16 0.0461(10) 0.0436(10) 0.0520(11) 0.0044(8) 0.0051(8) 0.0226(8)
C17 0.0471(10) 0.0614(12) 0.0442(10) 0.0192(9) 0.0114(8) 0.0320(10)
C18 0.0341(8) 0.0680(13) 0.0363(9) 0.0175(8) 0.0009(7) 0.0186(8)
C19 0.0375(8) 0.0437(9) 0.0281(7) 0.0054(6) -0.0015(6) 0.0083(7)
C21 0.0187(5) 0.0253(6) 0.0292(6) -0.0028(5) -0.0013(5) 0.0094(5)
C22 0.0309(7) 0.0254(6) 0.0353(7) 0.0018(5) -0.0008(6) 0.0132(6)
C23 0.0350(8) 0.0375(8) 0.0400(8) 0.0098(7) 0.0074(7) 0.0132(7)
C24 0.0242(7) 0.0455(9) 0.0475(10) 0.0009(7) 0.0043(6) 0.0089(7)
C25 0.0258(7) 0.0514(9) 0.0336(8) 0.0008(7) -0.0011(5) 0.0218(7)
C26 0.0261(6) 0.0407(8) 0.0294(7) 0.0004(6) -0.0012(5) 0.0175(6)
C31 0.0296(6) 0.0254(6) 0.0285(6) -0.0073(5) -0.0025(5) 0.0135(5)
C32 0.0449(9) 0.0330(7) 0.0297(7) -0.0002(6) 0.0007(6) 0.0204(7)
C33 0.0504(10) 0.0378(8) 0.0270(7) -0.0057(6) -0.0005(6) 0.0193(7)
C34 0.0500(10) 0.0431(9) 0.0416(9) -0.0086(7) 0.0101(8) 0.0243(8)
C35 0.0347(8) 0.0324(7) 0.0480(9) -0.0118(7) -0.0031(7) 0.0188(6)
C36 0.0277(6) 0.0284(6) 0.0337(7) -0.0052(5) -0.0013(5) 0.0143(5)
C41 0.0198(5) 0.0239(6) 0.0266(6) 0.0011(5) 0.0026(5) 0.0103(5)
C42 0.0378(8) 0.0241(6) 0.0359(8) 0.0055(5) 0.0069(6) 0.0155(6)
C43 0.0615(11) 0.0340(8) 0.0354(8) 0.0112(7) 0.0152(8) 0.0228(8)
C44 0.0426(9) 0.0329(8) 0.0457(10) 0.0017(7) 0.0195(8) 0.0107(7)
C45 0.0311(7) 0.0312(7) 0.0422(9) -0.0035(6) 0.0081(6) 0.0142(6)
C46 0.0269(6) 0.0263(6) 0.0385(8) 0.0015(5) 0.0036(6) 0.0145(5)
C51 0.0178(5) 0.0247(6) 0.0290(6) 0.0013(5) -0.0018(5) 0.0089(5)
C52 0.0297(7) 0.0273(6) 0.0359(7) 0.0059(5) -0.0017(6) 0.0148(5)
C53 0.0287(7) 0.0498(9) 0.0370(8) 0.0158(7) -0.0005(6) 0.0204(7)
C54 0.0331(8) 0.0458(9) 0.0367(8) 0.0030(7) -0.0108(6) 0.0098(7)
C55 0.0367(8) 0.0294(7) 0.0460(10) -0.0021(7) -0.0156(7) 0.0052(6)
C56 0.0278(6) 0.0240(6) 0.0385(8) -0.0002(5) -0.0073(6) 0.0108(5)
Cl 0.0461(2) 0.03039(19) 0.0548(3) -0.01755(17) -0.00773(19) 0.01058(16)
O2 0.0606(9) 0.0442(8) 0.0842(12) 0.0146(8) -0.0072(8) 0.0188(7)

loop_
_atom_type_symbol
_atom_type_description
_atom_type_scat_dispersion_real
_atom_type_scat_dispersion_imag
_atom_type_scat_source
C C 0.0033 0.0016 'International Tables Vol C Tables 4.2.6.8 and 6.1.1.4'
H H 0.0000 0.0000 'International Tables Vol C Tables 4.2.6.8 and 6.1.1.4'
N N 0.0061 0.0033 'International Tables Vol C Tables 4.2.6.8 and 6.1.1.4'
O O 0.0106 0.0060 'International Tables Vol C Tables 4.2.6.8 and 6.1.1.4'
Cl Cl 0.1484 0.1585 'International Tables Vol C Tables 4.2.6.8 and 6.1.1.4'

loop_
_geom_angle_atom_site_label_1
_geom_angle_atom_site_label_2
_geom_angle_atom_site_label_3
_geom_angle
C1 N1 C12 123.57(11)
C2 N2 C31 122.11(11)
C2 N2 C21 115.69(11)
C31 N2 C21 118.70(11)
C3 N3 C41 120.83(11)
C3 N3 C51 118.84(11)
C41 N3 C51 120.33(10)
N1 C1 C3 149.15(12)
N1 C1 C2 150.17(13)
C3 C1 C2 60.48(9)
N2 C2 C1 147.17(13)
N2 C2 C3 153.12(13)
C1 C2 C3 59.71(9)
N3 C3 C1 146.99(13)
N3 C3 C2 152.89(13)
C1 C3 C2 59.81(9)
O1 C11 C12 111.92(13)
N1 C12 C11 111.41(12)
N1 C12 C13 109.05(12)
C11 C12 C13 110.96(12)
C14 C13 C12 113.05(12)
C15 C14 C19 117.59(17)
C15 C14 C13 120.93(15)
C19 C14 C13 121.48(15)
C16 C15 C14 121.42(17)
C15 C16 C17 120.14(19)
C18 C17 C16 119.11(19)
C17 C18 C19 120.79(18)
C18 C19 C14 120.95(18)
N2 C21 C26 113.22(12)
N2 C21 C22 111.85(12)
C26 C21 C22 111.21(12)
C21 C22 C23 110.24(12)
C24 C23 C22 110.75(14)
C23 C24 C25 110.98(14)
C24 C25 C26 111.34(14)
C21 C26 C25 108.76(12)
N2 C31 C36 112.10(12)
N2 C31 C32 113.51(12)
C36 C31 C32 111.95(13)
C31 C32 C33 109.99(13)
C34 C33 C32 111.84(14)
C35 C34 C33 112.69(14)
C34 C35 C36 112.16(14)
C31 C36 C35 111.49(12)
N3 C41 C42 110.91(11)
N3 C41 C46 112.66(12)
C42 C41 C46 110.34(11)
C41 C42 C43 110.71(13)
C44 C43 C42 111.38(15)
C43 C44 C45 110.89(14)
C44 C45 C46 111.62(13)
C45 C46 C41 109.91(13)
N3 C51 C56 112.60(11)
N3 C51 C52 109.70(11)
C56 C51 C52 111.82(12)
C51 C52 C53 111.23(12)
C54 C53 C52 110.70(13)
C55 C54 C53 110.70(15)
C54 C55 C56 111.25(13)
C51 C56 C55 110.41(13)

loop_
_geom_bond_atom_site_label_1
_geom_bond_atom_site_label_2
_geom_bond_distance
O1 C11 1.408(2)
N1 C1 1.3217(18)
N1 C12 1.4638(18)
N2 C2 1.3354(17)
N2 C31 1.4754(18)
N2 C21 1.4785(17)
N3 C3 1.3266(17)
N3 C41 1.4737(18)
N3 C51 1.4818(17)
C1 C3 1.3852(18)
C1 C2 1.3867(18)
C2 C3 1.3960(18)
C11 C12 1.527(2)
C12 C13 1.529(2)
C13 C14 1.507(3)
C14 C15 1.386(2)
C14 C19 1.396(2)
C15 C16 1.384(3)
C16 C17 1.388(3)
C17 C18 1.371(3)
C18 C19 1.383(3)
C21 C26 1.522(2)
C21 C22 1.531(2)
C22 C23 1.542(2)
C23 C24 1.516(3)
C24 C25 1.523(3)
C25 C26 1.523(2)
C31 C36 1.517(2)
C31 C32 1.517(2)
C32 C33 1.529(2)
C33 C34 1.515(3)
C34 C35 1.506(3)
C35 C36 1.525(2)
C41 C42 1.5243(19)
C41 C46 1.5292(19)
C42 C43 1.527(2)
C43 C44 1.509(3)
C44 C45 1.512(2)
C45 C46 1.527(2)
C51 C56 1.521(2)
C51 C52 1.524(2)
C52 C53 1.525(2)
C53 C54 1.515(3)
C54 C55 1.515(3)
C55 C56 1.537(2)

loop_
_geom_hbond_atom_site_label_D
_geom_hbond_atom_site_label_H
_geom_hbond_atom_site_label_A
_geom_hbond_distance_DH
_geom_hbond_distance_HA
_geom_hbond_distance_DA
_geom_hbond_angle_DHA
O1 H1A O2 0.84 1.98 2.802(2) 165.8
N1 H1B Cl 0.88 2.36 3.1572(12) 150.0
